data_7230223
loop_
_publ_author_name
'Piecha-Bisiorek, Anna'
'Mencel, Klaudia'
'Kinzhybalo, Vasyl'
'Szota, Aleksandra'
'Jakubas, Ryszard'
'Medycki, Wojciech'
'Zawrocki, Wiktor'

_publ_section_title
;
 Ferroelasticity and piezoelectricity of organic--inorganic hybrid
 materials with a one-dimensional anionic structure: so similar, yet so
 different
;
_journal_issue 15
_journal_name_full CrystEngComm
_journal_page_first 2112
_journal_paper_doi 10.1039/C8CE00140E
_journal_volume 20
_journal_year 2018
_chemical_formula_moiety 'Bi2 Cl8, 2(H2 O), 2(C3 H5 N2)'
_chemical_formula_sum 'C6 H14 Bi2 Cl8 N4 O2'
_chemical_formula_weight 875.77
_space_group_crystal_system triclinic
_space_group_IT_number 2
_space_group_name_Hall '-P 1'
_space_group_name_H-M_alt 'P -1'
_symmetry_space_group_name_Hall '-P 1'
_symmetry_space_group_name_H-M 'P -1'
_atom_sites_solution_hydrogens mixed
_audit_creation_date 2017-12-05
_audit_creation_method
;
Olex2 1.2
(compiled 2017.01.04 svn.r3372 for OlexSys, GUI svn.r5292)
;
_audit_update_record
;
2018-01-08 deposited with the CCDC.
2018-02-21 downloaded from the CCDC.
;
_cell_angle_alpha 71.67(3)
_cell_angle_beta 89.38(3)
_cell_angle_gamma 77.11(3)
_cell_formula_units_Z 2
_cell_length_a 7.310(3)
_cell_length_b 11.315(4)
_cell_length_c 13.857(5)
_cell_measurement_reflns_used 7456
_cell_measurement_temperature 240.01(10)
_cell_measurement_theta_max 28.8663
_cell_measurement_theta_min 2.8464
_cell_volume 1058.4(7)
_computing_cell_refinement
;
CrysAlisPro, Agilent Technologies,
Version 1.171.36.21 (release 14-08-2012 CrysAlis171 .NET)
(compiled Sep 14 2012,17:21:16)
;
_computing_data_collection
;
CrysAlisPro, Agilent Technologies,
Version 1.171.36.21 (release 14-08-2012 CrysAlis171 .NET)
(compiled Sep 14 2012,17:21:16)
;
_computing_data_reduction
;
CrysAlisPro, Agilent Technologies,
Version 1.171.36.21 (release 14-08-2012 CrysAlis171 .NET)
(compiled Sep 14 2012,17:21:16)
;
_computing_molecular_graphics 'Olex2 (Dolomanov et al., 2009)'
_computing_publication_material 'Olex2 (Dolomanov et al., 2009)'
_computing_structure_refinement 'ShelXL (Sheldrick, 2015)'
_diffrn_ambient_temperature 240.01(10)
_diffrn_detector_area_resol_mean 10.3456
_diffrn_measured_fraction_theta_full 0.999
_diffrn_measured_fraction_theta_max 0.890
_diffrn_measurement_details
;
#__ type_ start__ end____ width___ exp.time_
  1 omega  -15.00   97.00   1.0000   20.0000
omega____ theta____ kappa____ phi______ frames
    -       15.6585   77.0000  150.0000 112

#__ type_ start__ end____ width___ exp.time_
  2 omega   -6.00   94.00   1.0000   20.0000
omega____ theta____ kappa____ phi______ frames
    -       15.6585   77.0000   30.0000 100

#__ type_ start__ end____ width___ exp.time_
  3 omega  -56.00   45.00   1.0000   20.0000
omega____ theta____ kappa____ phi______ frames
    -      -16.6741   77.0000  -90.0000 101

#__ type_ start__ end____ width___ exp.time_
  4 omega  -21.00  100.00   1.0000   20.0000
omega____ theta____ kappa____ phi______ frames
    -       15.6585   57.0000  -60.0000 121

#__ type_ start__ end____ width___ exp.time_
  5 omega  -22.00  100.00   1.0000   20.0000
omega____ theta____ kappa____ phi______ frames
    -       15.6585   37.0000   60.0000 122

#__ type_ start__ end____ width___ exp.time_
  6 omega  -25.00   37.00   1.0000   20.0000
omega____ theta____ kappa____ phi______ frames
    -       15.6585  -99.0000   60.0000 62
;
_diffrn_measurement_device_type 'Xcalibur, Ruby'
_diffrn_measurement_method '\w scans'
_diffrn_orient_matrix_UB_11 0.0255483000
_diffrn_orient_matrix_UB_12 -0.0620704000
_diffrn_orient_matrix_UB_13 0.0362826000
_diffrn_orient_matrix_UB_21 -0.0367244000
_diffrn_orient_matrix_UB_22 0.0251460000
_diffrn_orient_matrix_UB_23 0.0389015000
_diffrn_orient_matrix_UB_31 -0.0891219000
_diffrn_orient_matrix_UB_32 -0.0106565000
_diffrn_orient_matrix_UB_33 -0.0095053000
_diffrn_radiation_monochromator graphite
_diffrn_radiation_type MoK\a
_diffrn_radiation_wavelength 0.71073
_diffrn_reflns_av_R_equivalents 0.0336
_diffrn_reflns_av_unetI/netI 0.0394
_diffrn_reflns_Laue_measured_fraction_full 0.999
_diffrn_reflns_Laue_measured_fraction_max 0.890
_diffrn_reflns_limit_h_max 9
_diffrn_reflns_limit_h_min -9
_diffrn_reflns_limit_k_max 15
_diffrn_reflns_limit_k_min -15
_diffrn_reflns_limit_l_max 18
_diffrn_reflns_limit_l_min -18
_diffrn_reflns_number 14996
_diffrn_reflns_point_group_measured_fraction_full 0.999
_diffrn_reflns_point_group_measured_fraction_max 0.890
_diffrn_reflns_theta_full 26.000
_diffrn_reflns_theta_max 28.926
_diffrn_reflns_theta_min 2.854
_diffrn_source 'Enhance (Mo) X-ray Source'
_exptl_absorpt_coefficient_mu 17.620
_exptl_absorpt_correction_T_max 0.249
_exptl_absorpt_correction_T_min 0.083
_exptl_absorpt_correction_type analytical
_exptl_absorpt_process_details
;
CrysAlisPro, Agilent Technologies,
Version 1.171.36.21 (release 14-08-2012 CrysAlis171 .NET)
(compiled Sep 14 2012,17:21:16)
Analytical numeric absorption correction using a multifaceted crystal
            model based on expressions derived by R.C. Clark & J.S. Reid.
(Clark, R. C. & Reid, J. S. (1995). Acta Cryst. A51, 887-897)
;
_exptl_crystal_density_diffrn 2.748
_exptl_crystal_description block
_exptl_crystal_F_000 792
_exptl_crystal_size_max 0.1959
_exptl_crystal_size_mid 0.1456
_exptl_crystal_size_min 0.0917
_refine_diff_density_max 0.857
_refine_diff_density_min -1.119
_refine_diff_density_rms 0.175
_refine_ls_extinction_method none
_refine_ls_goodness_of_fit_ref 1.052
_refine_ls_hydrogen_treatment mixed
_refine_ls_matrix_type full
_refine_ls_number_parameters 211
_refine_ls_number_reflns 4964
_refine_ls_number_restraints 6
_refine_ls_restrained_S_all 1.051
_refine_ls_R_factor_all 0.0380
_refine_ls_R_factor_gt 0.0268
_refine_ls_shift/su_max 0.001
_refine_ls_shift/su_mean 0.000
_refine_ls_structure_factor_coef Fsqd
_refine_ls_weighting_details 'w=1/[\s^2^(Fo^2^)+(0.0196P)^2^] where P=(Fo^2^+2Fc^2^)/3'
_refine_ls_weighting_scheme calc
_refine_ls_wR_factor_gt 0.0502
_refine_ls_wR_factor_ref 0.0541
_reflns_Friedel_coverage 0.000
_reflns_number_gt 4123
_reflns_number_total 4964
_reflns_threshold_expression 'I > 2\s(I)'
_cod_data_source_file c8ce00140e3.cif
_cod_data_source_block pyrbicla
_cod_depositor_comments 'Adding full bibliography for 7230223--7230225.cif.'
_cod_database_code 7230223
_shelx_shelxl_version_number 2016/6
_chemical_oxdiff_formula C6H14N4O2CL8BI2
_shelx_space_group_comment
;
The symmetry employed for this shelxl refinement is uniquely defined
by the following loop, which should always be used as a source of
symmetry information in preference to the above space-group names.
They are only intended as comments.
;
_reflns_odcompleteness_completeness 99.93
_reflns_odcompleteness_iscentric 1
_reflns_odcompleteness_theta 26.32
_olex2_refinement_description
;
1. Fixed Uiso
 At 1.2 times of:
  All C(H) groups, All N(H) groups
 At 1.5 times of:
  All O(H,H) groups
2. Restrained distances
 O1-H1A = O1-H1B
 0.85 with sigma of 0.01
 O2-H2A = O2-H2B
 0.85 with sigma of 0.01
 H1B-H1A
 1.387 with sigma of 0.02
 H2B-H2A
 1.387 with sigma of 0.02
3.a Aromatic/amide H refined with riding coordinates:
 N1(H1), N2(H2), C3(H3), C4(H4), C5(H5), N6(H6), N7(H7), C8(H8), C9(H9),
 C10(H10)
;
_olex2_submission_special_instructions 'No special instructions were received'

loop_
_space_group_symop_operation_xyz
'x, y, z'
'-x, -y, -z'

loop_
_atom_site_label
_atom_site_type_symbol
_atom_site_fract_x
_atom_site_fract_y
_atom_site_fract_z
_atom_site_U_iso_or_equiv
_atom_site_adp_type
_atom_site_occupancy
_atom_site_site_symmetry_order
_atom_site_calc_flag
_atom_site_refinement_flags_posn
Bi1 Bi 0.21026(3) 0.14377(2) 0.21487(2) 0.02687(6) Uani 1 1 d .
Bi2 Bi 0.70363(3) 0.14626(2) 0.45629(2) 0.02451(6) Uani 1 1 d .
Cl1 Cl 0.1371(2) 0.36132(13) 0.08239(10) 0.0429(4) Uani 1 1 d .
Cl2 Cl -0.0116(2) 0.07820(16) 0.11353(12) 0.0507(4) Uani 1 1 d .
Cl3 Cl 0.4845(2) 0.07745(16) 0.11670(12) 0.0514(4) Uani 1 1 d .
Cl4 Cl 0.4165(2) 0.27914(13) 0.30893(11) 0.0390(3) Uani 1 1 d .
Cl5 Cl 0.9102(2) 0.27939(13) 0.31316(11) 0.0380(3) Uani 1 1 d .
Cl6 Cl 0.97658(19) 0.06623(13) 0.60303(10) 0.0365(3) Uani 1 1 d .
Cl7 Cl 0.4754(2) 0.06700(13) 0.60277(10) 0.0362(3) Uani 1 1 d .
Cl8 Cl 0.6303(2) 0.35021(13) 0.49975(10) 0.0391(3) Uani 1 1 d .
O1 O 0.6454(6) 0.3677(4) 0.0947(3) 0.0508(11) Uani 1 1 d D
H1A H 0.596(7) 0.308(4) 0.132(4) 0.076 Uiso 1 1 d DR
H1B H 0.7637(19) 0.345(6) 0.108(5) 0.076 Uiso 1 1 d DR
O2 O 1.1347(7) 0.3677(5) 0.4754(4) 0.0572(12) Uani 1 1 d D
H2A H 1.245(5) 0.379(7) 0.463(5) 0.086 Uiso 1 1 d DR
H2B H 1.111(8) 0.320(6) 0.443(5) 0.086 Uiso 1 1 d DR
N1 N 0.4643(9) 0.5788(6) 0.1602(5) 0.0630(17) Uani 1 1 d .
H1 H 0.510082 0.504163 0.153456 0.076 Uiso 1 1 calc R
N2 N 0.3927(9) 0.6848(6) 0.0853(4) 0.0597(16) Uani 1 1 d .
H2 H 0.382256 0.691023 0.021262 0.072 Uiso 1 1 calc R
C3 C 0.3401(10) 0.7785(7) 0.1223(5) 0.0568(19) Uani 1 1 d .
H3 H 0.286481 0.864180 0.084452 0.068 Uiso 1 1 calc R
C4 C 0.3765(9) 0.7305(6) 0.2268(5) 0.0483(16) Uani 1 1 d .
H4 H 0.351521 0.775974 0.273564 0.058 Uiso 1 1 calc R
C5 C 0.4553(11) 0.6045(7) 0.2477(5) 0.0592(19) Uani 1 1 d .
H5 H 0.496520 0.545411 0.312570 0.071 Uiso 1 1 calc R
N6 N 0.9562(10) 0.5927(6) 0.2956(6) 0.084(2) Uani 1 1 d .
H6 H 1.002834 0.518274 0.340259 0.100 Uiso 1 1 calc R
N7 N 0.8869(9) 0.6987(7) 0.3159(4) 0.0623(17) Uani 1 1 d .
H7 H 0.879605 0.705308 0.376750 0.075 Uiso 1 1 calc R
C8 C 0.8310(10) 0.7916(6) 0.2329(5) 0.0556(18) Uani 1 1 d .
H8 H 0.773905 0.876832 0.227250 0.067 Uiso 1 1 calc R
C9 C 0.8704(12) 0.7429(10) 0.1547(5) 0.077(3) Uani 1 1 d .
H9 H 0.850023 0.788737 0.084697 0.092 Uiso 1 1 calc R
C10 C 0.9434(14) 0.6178(10) 0.1965(8) 0.087(3) Uani 1 1 d .
H10 H 0.979175 0.558349 0.161356 0.105 Uiso 1 1 calc R

loop_
_atom_site_aniso_label
_atom_site_aniso_U_11
_atom_site_aniso_U_22
_atom_site_aniso_U_33
_atom_site_aniso_U_23
_atom_site_aniso_U_13
_atom_site_aniso_U_12
Bi1 0.03024(12) 0.02475(11) 0.02289(10) -0.00607(9) -0.00052(8) -0.00301(9)
Bi2 0.02882(12) 0.02075(10) 0.02118(10) -0.00506(8) 0.00082(8) -0.00247(9)
Cl1 0.0592(10) 0.0277(7) 0.0307(7) -0.0010(6) -0.0045(7) 0.0005(7)
Cl2 0.0594(10) 0.0552(10) 0.0429(9) -0.0153(8) -0.0107(7) -0.0243(9)
Cl3 0.0494(10) 0.0464(9) 0.0462(9) -0.0089(8) 0.0189(7) 0.0039(8)
Cl4 0.0429(9) 0.0294(7) 0.0404(8) -0.0053(6) -0.0126(6) -0.0074(7)
Cl5 0.0420(8) 0.0308(7) 0.0412(8) -0.0111(6) 0.0152(6) -0.0097(7)
Cl6 0.0387(8) 0.0339(8) 0.0357(7) -0.0143(6) -0.0099(6) -0.0004(6)
Cl7 0.0419(8) 0.0339(8) 0.0330(7) -0.0101(6) 0.0111(6) -0.0104(7)
Cl8 0.0581(10) 0.0255(7) 0.0320(7) -0.0125(6) 0.0024(7) -0.0012(7)
O1 0.059(3) 0.046(3) 0.041(3) -0.014(2) -0.002(2) 0.002(2)
O2 0.062(3) 0.057(3) 0.048(3) -0.022(2) 0.002(2) 0.001(3)
N1 0.088(5) 0.039(3) 0.070(4) -0.033(3) 0.004(4) -0.009(3)
N2 0.090(5) 0.059(4) 0.032(3) -0.021(3) 0.002(3) -0.012(4)
C3 0.087(6) 0.037(4) 0.041(4) -0.009(3) 0.006(4) -0.008(4)
C4 0.072(5) 0.038(4) 0.036(3) -0.014(3) 0.008(3) -0.011(3)
C5 0.089(6) 0.043(4) 0.043(4) -0.005(3) -0.005(4) -0.023(4)
N6 0.084(5) 0.046(4) 0.101(6) -0.003(4) 0.001(4) -0.005(4)
N7 0.080(5) 0.077(5) 0.040(3) -0.029(3) 0.008(3) -0.024(4)
C8 0.076(5) 0.030(4) 0.059(5) -0.017(4) 0.003(4) -0.005(4)
C9 0.098(7) 0.117(8) 0.026(3) -0.008(4) 0.011(4) -0.071(6)
C10 0.123(8) 0.092(7) 0.091(7) -0.071(6) 0.050(6) -0.056(7)

loop_
_atom_type_symbol
_atom_type_description
_atom_type_scat_dispersion_real
_atom_type_scat_dispersion_imag
_atom_type_scat_source
C C 0.0033 0.0016 'International Tables Vol C Tables 4.2.6.8 and 6.1.1.4'
H H 0.0000 0.0000 'International Tables Vol C Tables 4.2.6.8 and 6.1.1.4'
Bi Bi -4.1077 10.2566 'International Tables Vol C Tables 4.2.6.8 and 6.1.1.4'
Cl Cl 0.1484 0.1585 'International Tables Vol C Tables 4.2.6.8 and 6.1.1.4'
N N 0.0061 0.0033 'International Tables Vol C Tables 4.2.6.8 and 6.1.1.4'
O O 0.0106 0.0060 'International Tables Vol C Tables 4.2.6.8 and 6.1.1.4'

loop_
_exptl_crystal_face_index_h
_exptl_crystal_face_index_k
_exptl_crystal_face_index_l
_exptl_crystal_face_perp_dist
_exptl_oxdiff_crystal_face_indexfrac_h
_exptl_oxdiff_crystal_face_indexfrac_k
_exptl_oxdiff_crystal_face_indexfrac_l
_exptl_oxdiff_crystal_face_x
_exptl_oxdiff_crystal_face_y
_exptl_oxdiff_crystal_face_z
0 0 -1 0.0291 0.0000 -0.0000 -1.0000 -0.0363 -0.0389 0.0095
0 0 1 0.0627 -0.0000 0.0000 1.0000 0.0363 0.0389 -0.0095
-10 -7 0 0.0938 -10.0000 -7.0000 -0.0000 0.1790 0.1912 0.9658
10 4 2 0.0766 10.2551 3.9114 2.1447 0.0970 -0.1948 -0.9760
0 -15 -8 0.0643 -0.0000 -15.0000 -8.0000 0.6408 -0.6884 0.2359
0 15 2 0.0694 0.0000 15.0000 2.0000 -0.8585 0.4550 -0.1789
0 -11 8 0.0659 -0.0000 -11.0000 8.0000 0.9730 0.0346 0.0412
0 11 17 0.0779 -0.0000 11.0000 17.0000 -0.0660 0.9379 -0.2788

loop_
_geom_angle_atom_site_label_1
_geom_angle_atom_site_label_2
_geom_angle_atom_site_label_3
_geom_angle
_geom_angle_site_symmetry_3
Cl1 Bi1 Cl2 88.21(6) .
Cl1 Bi1 Cl3 88.94(6) .
Cl1 Bi1 Cl4 79.83(6) .
Cl1 Bi1 Cl5 80.20(5) 1_455
Cl2 Bi1 Cl4 166.90(5) .
Cl2 Bi1 Cl5 95.15(6) 1_455
Cl3 Bi1 Cl2 91.81(6) .
Cl3 Bi1 Cl4 93.28(6) .
Cl3 Bi1 Cl5 166.88(5) 1_455
Cl4 Bi1 Cl5 77.66(5) 1_455
Cl5 Bi2 Cl4 82.00(6) .
Cl6 Bi2 Cl4 167.85(4) .
Cl6 Bi2 Cl5 93.92(6) .
Cl6 Bi2 Cl7 86.74(6) .
Cl7 Bi2 Cl4 94.71(6) .
Cl7 Bi2 Cl5 167.16(4) .
Cl8 Bi2 Cl4 82.47(6) .
Cl8 Bi2 Cl5 82.19(5) .
Cl8 Bi2 Cl6 85.64(6) .
Cl8 Bi2 Cl7 85.07(5) .
Bi2 Cl4 Bi1 120.94(6) .
Bi2 Cl5 Bi1 120.78(6) 1_655
H1A O1 H1B 109(3) .
H2A O2 H2B 108(3) .
N2 N1 H1 125.5 .
N2 N1 C5 109.0(5) .
C5 N1 H1 125.5 .
N1 N2 H2 125.4 .
C3 N2 N1 109.1(5) .
C3 N2 H2 125.4 .
N2 C3 H3 125.8 .
N2 C3 C4 108.3(6) .
C4 C3 H3 125.8 .
C3 C4 H4 127.2 .
C5 C4 C3 105.6(6) .
C5 C4 H4 127.2 .
N1 C5 C4 107.9(6) .
N1 C5 H5 126.1 .
C4 C5 H5 126.1 .
N7 N6 H6 125.8 .
N7 N6 C10 108.3(7) .
C10 N6 H6 125.8 .
N6 N7 H7 124.9 .
C8 N7 N6 110.2(6) .
C8 N7 H7 124.9 .
N7 C8 H8 126.6 .
N7 C8 C9 106.9(7) .
C9 C8 H8 126.6 .
C8 C9 H9 126.6 .
C10 C9 C8 106.8(7) .
C10 C9 H9 126.6 .
N6 C10 C9 107.7(7) .
N6 C10 H10 126.2 .
C9 C10 H10 126.2 .

loop_
_geom_bond_atom_site_label_1
_geom_bond_atom_site_label_2
_geom_bond_distance
_geom_bond_site_symmetry_2
Bi1 Cl1 2.5113(18) .
Bi1 Cl2 2.5285(17) .
Bi1 Cl3 2.5188(17) .
Bi1 Cl4 2.9406(16) .
Bi1 Cl5 2.9611(17) 1_455
Bi2 Cl4 2.7546(19) .
Bi2 Cl5 2.7486(17) .
Bi2 Cl6 2.6570(18) .
Bi2 Cl7 2.6751(16) .
Bi2 Cl8 2.5082(16) .
O1 H1A 0.855(10) .
O1 H1B 0.850(10) .
O2 H2A 0.851(10) .
O2 H2B 0.851(10) .
N1 H1 0.8700 .
N1 N2 1.318(7) .
N1 C5 1.331(8) .
N2 H2 0.8700 .
N2 C3 1.300(8) .
C3 H3 0.9400 .
C3 C4 1.383(8) .
C4 H4 0.9400 .
C4 C5 1.351(9) .
C5 H5 0.9400 .
N6 H6 0.8700 .
N6 N7 1.308(8) .
N6 C10 1.312(10) .
N7 H7 0.8700 .
N7 C8 1.286(8) .
C8 H8 0.9400 .
C8 C9 1.364(9) .
C9 H9 0.9400 .
C9 C10 1.333(12) .
C10 H10 0.9400 .

loop_
_geom_hbond_atom_site_label_D
_geom_hbond_atom_site_label_H
_geom_hbond_atom_site_label_A
_geom_hbond_distance_DH
_geom_hbond_distance_HA
_geom_hbond_distance_DA
_geom_hbond_angle_DHA
_geom_hbond_site_symmetry_A
O1 H1A Cl3 0.855(10) 2.97(5) 3.653(5) 138(6) .
O1 H1A Cl4 0.855(10) 2.74(5) 3.375(5) 133(6) .
O1 H1B Cl1 0.850(10) 2.79(2) 3.582(5) 156(5) 1_655
O1 H1B Cl5 0.850(10) 2.86(6) 3.358(5) 120(5) .
O2 H2A Cl4 0.851(10) 2.87(5) 3.316(4) 115(5) 1_655
O2 H2A Cl8 0.851(10) 2.80(3) 3.598(5) 157(7) 1_655
O2 H2B Cl5 0.851(10) 2.54(4) 3.311(5) 151(6) .
N1 H1 O1 0.87 2.03 2.866(7) 160.8 .
N2 H2 O1 0.87 1.95 2.769(7) 156.4 2_665
N6 H6 O2 0.87 2.15 2.998(9) 163.6 .
N7 H7 O2 0.87 1.97 2.763(7) 151.8 2_766
